data_5910170
loop_
_publ_author_name
'Wyckoff, R. W. G.'

_publ_section_title
;
Page 467 from the Structure of Crystals, vol. 3 by Wyckoff R W G. 
published by Interscience Publishers, Inc. in 1951 
;
_journal_name_full 'The Structure of Crystals'
_journal_page_first 467
_journal_page_last 467
_journal_volume 3
_journal_year 1951
_chemical_formula_structural Cd2Mo3O8
_chemical_formula_sum 'Cd2 Mo3 O8'
_space_group_IT_number 186
_symmetry_cell_setting hexagonal
_symmetry_Int_Tables_number 186
_symmetry_space_group_name_Hall 'P 6c -2c'
_symmetry_space_group_name_H-M 'P 63 m c'
_audit_creation_date 2006-20-07
_audit_creation_method
;
Page 467 from the Structure of Crystals, vol. 3 by Wyckoff R W G. 
published by Interscience Publishers, Inc. in 1951 
;
_audit_update_record 'created by Girish Upreti, Portland State University'
_cell_angle_alpha 90
_cell_angle_beta 90
_cell_angle_gamma 120
_cell_length_a 5.835
_cell_length_b 5.835
_cell_length_c 10.815
_cell_volume 318.889
_cod_original_sg_symbol_H-M 'P 63 m c '
_cod_database_code 5910170

loop_
_symmetry_equiv_pos_as_xyz
x,y,z
x-y,x,z+1/2
y,-x+y,z+1/2
-y,x-y,z
-x+y,-x,z
-x,-y,z+1/2
-x+y,y,z
x,x-y,z
-y,-x,z
y,x,z+1/2
x-y,-y,z+1/2
-x,-x+y,z+1/2

loop_
_atom_site_fract_x
_atom_site_fract_y
_atom_site_fract_z
_atom_site_label
? ? ? ?
